data_2232312
loop_
_publ_author_name
'Pansuriya, Pramod B.'
'Friedrich, Holger B.'
'Maguire, Glenn E. M.'

_publ_section_title
;
 4,10,16,22-Tetrakis(2-chloroacetoxy)-6,12,18,24-tetramethoxy-2,8,14,20-tetrapentylresorcin[4]arene
;
_journal_coeditor_code HG5096
_journal_issue 11
_journal_name_full 'Acta Crystallographica Section E'
_journal_page_first o2907
_journal_paper_doi 10.1107/S160053681103916X
_journal_volume 67
_journal_year 2011
_chemical_formula_iupac 'C60 H76 Cl4 O12'
_chemical_formula_moiety 'C60 H76 Cl4 O12'
_chemical_formula_sum 'C60 H76 Cl4 O12'
_chemical_formula_weight 1131.01
_chemical_melting_point 464
_chemical_name_systematic
;
4,10,16,22-Tetrakis(2-chloroacetoxy)-6,12,18,24-tetramethoxy-
2,8,14,20-tetrapentylresorcin[4]arene
;
_space_group_IT_number 14
_symmetry_cell_setting monoclinic
_symmetry_space_group_name_Hall '-P 2yn'
_symmetry_space_group_name_H-M 'P 1 21/n 1'
_atom_sites_solution_hydrogens geom
_atom_sites_solution_primary direct
_atom_sites_solution_secondary difmap
_audit_creation_method SHELXL-97
_cell_angle_alpha 90.00
_cell_angle_beta 107.4070(10)
_cell_angle_gamma 90.00
_cell_formula_units_Z 4
_cell_length_a 12.4190(5)
_cell_length_b 26.1925(11)
_cell_length_c 19.1638(8)
_cell_measurement_reflns_used 37389
_cell_measurement_temperature 173(2)
_cell_measurement_theta_max 27.55
_cell_measurement_theta_min 1.55
_cell_volume 5948.2(4)
_computing_cell_refinement 'SAINT (Bruker, 2006)'
_computing_data_collection 'APEX2 (Bruker, 2006)'
_computing_data_reduction 'SAINT (Bruker, 2006)'
_computing_molecular_graphics 'OLEX2 (Dolomanov <i>et al.</i>, 2009)'
_computing_publication_material 'SHELXL97 (Sheldrick, 2008)'
_computing_structure_refinement 'SHELXL97 (Sheldrick, 2008)'
_computing_structure_solution 'SHELXS97 (Sheldrick, 2008)'
_diffrn_ambient_temperature 173(2)
_diffrn_measured_fraction_theta_full 0.998
_diffrn_measured_fraction_theta_max 0.998
_diffrn_measurement_device_type 'Bruker Kappa DUO APEXII'
_diffrn_measurement_method '0.5\% \f scans and \w'
_diffrn_radiation_monochromator graphite
_diffrn_radiation_source 'fine-focus sealed tube'
_diffrn_radiation_type MoK\a
_diffrn_radiation_wavelength 0.71073
_diffrn_reflns_av_R_equivalents 0.0371
_diffrn_reflns_av_sigmaI/netI 0.0493
_diffrn_reflns_limit_h_max 15
_diffrn_reflns_limit_h_min -16
_diffrn_reflns_limit_k_max 34
_diffrn_reflns_limit_k_min -26
_diffrn_reflns_limit_l_max 24
_diffrn_reflns_limit_l_min -24
_diffrn_reflns_number 37389
_diffrn_reflns_theta_full 27.55
_diffrn_reflns_theta_max 27.55
_diffrn_reflns_theta_min 1.55
_diffrn_standards_decay_% 0
_diffrn_standards_interval_count 0
_diffrn_standards_interval_time 0
_diffrn_standards_number 0
_exptl_absorpt_coefficient_mu 0.258
_exptl_absorpt_correction_T_max 0.9599
_exptl_absorpt_correction_T_min 0.9454
_exptl_absorpt_correction_type multi-scan
_exptl_absorpt_process_details '(SADABS; Bruker, 2006)'
_exptl_crystal_colour colourless
_exptl_crystal_density_diffrn 1.263
_exptl_crystal_density_method 'not measured'
_exptl_crystal_description block
_exptl_crystal_F_000 2400
_exptl_crystal_size_max 0.22
_exptl_crystal_size_mid 0.18
_exptl_crystal_size_min 0.16
_refine_diff_density_max 0.607
_refine_diff_density_min -0.604
_refine_ls_extinction_coef 0
_refine_ls_extinction_method none
_refine_ls_goodness_of_fit_ref 1.047
_refine_ls_hydrogen_treatment constr
_refine_ls_matrix_type full
_refine_ls_number_parameters 694
_refine_ls_number_reflns 13698
_refine_ls_number_restraints 12
_refine_ls_restrained_S_all 1.051
_refine_ls_R_factor_all 0.1073
_refine_ls_R_factor_gt 0.0632
_refine_ls_shift/su_max 0.001
_refine_ls_shift/su_mean 0.000
_refine_ls_structure_factor_coef Fsqd
_refine_ls_weighting_details 'calc w=1/[\s^2^(Fo^2^)+(0.0967P)^2^+2.9849P] where P=(Fo^2^+2Fc^2^)/3'
_refine_ls_weighting_scheme calc
_refine_ls_wR_factor_gt 0.1718
_refine_ls_wR_factor_ref 0.1986
_reflns_number_gt 8473
_reflns_number_total 13698
_reflns_threshold_expression I>2sigma(I)
_cod_data_source_file hg5096.cif
_cod_data_source_block I
_cod_original_sg_symbol_H-M 'P 21/n'
_cod_database_code 2232312
_cod_database_fobs_code 2232312

loop_
_symmetry_equiv_pos_as_xyz
'x, y, z'
'-x+1/2, y+1/2, -z+1/2'
'-x, -y, -z'
'x-1/2, -y-1/2, z-1/2'

loop_
_atom_site_type_symbol
_atom_site_label
_atom_site_fract_x
_atom_site_fract_y
_atom_site_fract_z
_atom_site_U_iso_or_equiv
_atom_site_adp_type
_atom_site_calc_flag
_atom_site_refinement_flags
_atom_site_occupancy
_atom_site_symmetry_multiplicity
_atom_site_disorder_assembly
_atom_site_disorder_group
Cl Cl2 0.37232(8) 1.17006(3) 0.77801(6) 0.0613(3) Uani d . 1 1 . .
Cl Cl3 1.02976(8) 0.94705(5) 0.71176(7) 0.0896(4) Uani d . 1 1 . .
Cl Cl4 0.89879(7) 0.69935(3) 1.22023(5) 0.0568(2) Uani d . 1 1 . .
O O1 0.58385(17) 0.71264(8) 1.08755(11) 0.0447(5) Uani d . 1 1 . .
O O2 0.22948(15) 0.80022(9) 1.04907(11) 0.0467(5) Uani d . 1 1 . .
O O3 0.3177(2) 0.83760(11) 1.15675(14) 0.0655(7) Uani d . 1 1 . .
O O4 0.28349(16) 0.92378(8) 1.02051(10) 0.0383(4) Uani d . 1 1 . .
O O5 0.42609(14) 1.04324(7) 0.87884(10) 0.0343(4) Uani d . 1 1 . .
O O6 0.25737(18) 1.07961(8) 0.82508(15) 0.0590(6) Uani d . 1 1 . .
O O7 0.48893(17) 1.06167(8) 0.72073(12) 0.0435(5) Uani d . 1 1 . .
O O8 0.83894(15) 0.97054(8) 0.75480(11) 0.0404(5) Uani d . 1 1 . .
O O9 0.91678(18) 1.02505(10) 0.84722(13) 0.0604(7) Uani d . 1 1 . .
O O10 0.88876(17) 0.91723(8) 0.92280(12) 0.0495(5) Uani d . 1 1 . .
O O11 0.75973(16) 0.80334(7) 1.07790(10) 0.0399(5) Uani d . 1 1 . .
O O12 0.8927(2) 0.74518(10) 1.07721(13) 0.0610(7) Uani d . 1 1 . .
C C1 0.5166(2) 0.76784(10) 0.98675(14) 0.0329(6) Uani d . 1 1 . .
C C2 0.5025(2) 0.74646(10) 1.05024(14) 0.0341(6) Uani d . 1 1 . .
C C3 0.4093(2) 0.75906(11) 1.07244(15) 0.0366(6) Uani d . 1 1 . .
H H3 0.4000 0.7449 1.1159 0.044 Uiso calc R 1 1 . .
C C4 0.3301(2) 0.79262(11) 1.03034(15) 0.0353(6) Uani d . 1 1 . .
C C5 0.3388(2) 0.81517(10) 0.96691(14) 0.0303(5) Uani d . 1 1 . .
C C6 0.4356(2) 0.80219(10) 0.94770(14) 0.0310(5) Uani d . 1 1 . .
H H6 0.4465 0.8178 0.9056 0.037 Uiso calc R 1 1 . .
C C7 0.2476(2) 0.84855(10) 0.91776(13) 0.0298(5) Uani d . 1 1 . .
H H7 0.1909 0.8550 0.9444 0.036 Uiso calc R 1 1 . .
C C8 0.29357(19) 0.90037(10) 0.90445(13) 0.0273(5) Uani d . 1 1 . .
C C9 0.31071(19) 0.93773(10) 0.95898(13) 0.0294(5) Uani d . 1 1 . .
C C10 0.3523(2) 0.98547(10) 0.94921(14) 0.0320(6) Uani d . 1 1 . .
H H10 0.3642 1.0108 0.9863 0.038 Uiso calc R 1 1 . .
C C11 0.37592(19) 0.99554(10) 0.88454(14) 0.0291(5) Uani d . 1 1 . .
C C12 0.35850(19) 0.96081(10) 0.82739(13) 0.0277(5) Uani d . 1 1 . .
C C13 0.31784(19) 0.91312(10) 0.84009(13) 0.0281(5) Uani d . 1 1 . .
H H13 0.3060 0.8880 0.8029 0.034 Uiso calc R 1 1 . .
C C14 0.38146(19) 0.97586(10) 0.75646(13) 0.0294(5) Uani d . 1 1 . .
H H14 0.3520 1.0113 0.7443 0.035 Uiso calc R 1 1 . .
C C15 0.5075(2) 0.97705(10) 0.76416(13) 0.0289(5) Uani d . 1 1 . .
C C16 0.5570(2) 1.02006(10) 0.74239(14) 0.0327(6) Uani d . 1 1 . .
C C17 0.6695(2) 1.01844(11) 0.74282(14) 0.0355(6) Uani d . 1 1 . .
H H17 0.7041 1.0476 0.7292 0.043 Uiso calc R 1 1 . .
C C18 0.7296(2) 0.97399(11) 0.76317(14) 0.0340(6) Uani d . 1 1 . .
C C19 0.6851(2) 0.93042(11) 0.78424(14) 0.0320(6) Uani d . 1 1 . .
C C20 0.5727(2) 0.93388(10) 0.78544(14) 0.0300(5) Uani d . 1 1 . .
H H20 0.5402 0.9051 0.8017 0.036 Uiso calc R 1 1 . .
C C21 0.7459(2) 0.87911(11) 0.79701(16) 0.0369(6) Uani d . 1 1 G .
H H21 0.8263 0.8860 0.7996 0.044 Uiso calc R 1 1 . .
C C22 0.7473(2) 0.85710(11) 0.87009(15) 0.0354(6) Uani d . 1 1 . .
C C23 0.8220(2) 0.87808(11) 0.93367(16) 0.0384(6) Uani d . 1 1 . .
C C24 0.8252(2) 0.86028(11) 1.00241(16) 0.0403(6) Uani d . 1 1 . .
H H24 0.8738 0.8755 1.0454 0.048 Uiso calc R 1 1 . .
C C25 0.7559(2) 0.81987(11) 1.00677(15) 0.0356(6) Uani d . 1 1 . .
C C26 0.6820(2) 0.79624(10) 0.94673(15) 0.0338(6) Uani d . 1 1 . .
C C27 0.6791(2) 0.81638(11) 0.87832(15) 0.0349(6) Uani d . 1 1 . .
H H27 0.6286 0.8017 0.8357 0.042 Uiso calc R 1 1 . .
C C28 0.6123(2) 0.75094(10) 0.95753(15) 0.0360(6) Uani d . 1 1 . .
H H28 0.6636 0.7292 0.9964 0.043 Uiso calc R 1 1 . .
C C29 0.5627(3) 0.68305(14) 1.14442(19) 0.0573(9) Uani d . 1 1 . .
H H29A 0.5575 0.7057 1.1840 0.086 Uiso calc R 1 1 . .
H H29B 0.6245 0.6587 1.1633 0.086 Uiso calc R 1 1 . .
H H29C 0.4916 0.6644 1.1251 0.086 Uiso calc R 1 1 . .
C C30 0.2355(3) 0.82100(14) 1.11442(18) 0.0504(8) Uani d . 1 1 . .
C C32 0.1851(2) 0.82006(10) 0.84650(14) 0.0341(6) Uani d . 1 1 E .
H H32A 0.1345 0.8443 0.8124 0.041 Uiso calc R 1 1 . .
H H32B 0.2411 0.8076 0.8230 0.041 Uiso calc R 1 1 . .
C C33 0.1157(2) 0.77491(11) 0.85916(17) 0.0403(6) Uani d . 1 1 . .
H H33A 0.1646 0.7527 0.8975 0.048 Uiso calc R 1 1 A 1
H H33B 0.0902 0.7546 0.8136 0.048 Uiso calc R 1 1 A 1
C C37 0.2840(2) 0.96274(13) 1.07281(16) 0.0439(7) Uani d . 1 1 . .
H H37A 0.3608 0.9760 1.0933 0.066 Uiso calc R 1 1 . .
H H37B 0.2579 0.9484 1.1122 0.066 Uiso calc R 1 1 . .
H H37C 0.2337 0.9905 1.0488 0.066 Uiso calc R 1 1 . .
C C38 0.3572(2) 1.08245(11) 0.84892(16) 0.0391(6) Uani d . 1 1 . .
C C39 0.4290(3) 1.12970(11) 0.85365(19) 0.0468(7) Uani d . 1 1 . .
H H39A 0.5065 1.1196 0.8553 0.056 Uiso calc R 1 1 . .
H H39B 0.4332 1.1484 0.8993 0.056 Uiso calc R 1 1 . .
C C40 0.3215(2) 0.94171(11) 0.69113(14) 0.0366(6) Uani d . 1 1 . .
H H40A 0.3509 0.9065 0.7013 0.044 Uiso calc R 1 1 . .
H H40B 0.2399 0.9408 0.6864 0.044 Uiso calc R 1 1 . .
C C41 0.3361(3) 0.95917(16) 0.61902(17) 0.0570(9) Uani d . 1 1 F .
H H41A 0.3039 0.9939 0.6078 0.068 Uiso calc R 1 1 . .
H H41B 0.4177 0.9613 0.6242 0.068 Uiso calc R 1 1 . .
C C42 0.2804(4) 0.9242(2) 0.55562(19) 0.0794(13) Uani d . 1 1 . .
H H42A 0.3022 0.8887 0.5714 0.095 Uiso calc R 1 1 B 1
H H42B 0.1977 0.9268 0.5461 0.095 Uiso calc R 1 1 B 1
C C45 0.5285(3) 1.10133(12) 0.6836(2) 0.0541(8) Uani d . 1 1 . .
H H45A 0.5944 1.1178 0.7176 0.081 Uiso calc R 1 1 . .
H H45B 0.4686 1.1267 0.6654 0.081 Uiso calc R 1 1 . .
H H45C 0.5497 1.0868 0.6425 0.081 Uiso calc R 1 1 . .
C C46 0.9241(2) 0.99649(13) 0.80048(17) 0.0460(7) Uani d . 1 1 . .
C C47 1.0362(3) 0.98543(17) 0.7874(2) 0.0659(11) Uani d . 1 1 . .
H H47A 1.0861 0.9686 0.8316 0.079 Uiso calc R 1 1 . .
H H47B 1.0716 1.0183 0.7814 0.079 Uiso calc R 1 1 . .
C C48 0.6976(3) 0.84422(13) 0.73124(17) 0.0483(7) Uani d . 1 1 . .
H H48A 0.6161 0.8390 0.7242 0.058 Uiso calc R 1 1 C 1
H H48B 0.7351 0.8105 0.7412 0.058 Uiso calc R 1 1 C 1
C C53 0.9810(3) 0.93181(15) 0.9826(2) 0.0713(12) Uani d . 1 1 . .
H H53A 0.9532 0.9464 1.0211 0.107 Uiso calc R 1 1 . .
H H53B 1.0263 0.9573 0.9666 0.107 Uiso calc R 1 1 . .
H H53C 1.0277 0.9018 1.0017 0.107 Uiso calc R 1 1 . .
C C54 0.8348(2) 0.76581(11) 1.10790(16) 0.0402(6) Uani d . 1 1 . .
C C55 0.8325(3) 0.75687(12) 1.18448(16) 0.0448(7) Uani d . 1 1 . .
H H55A 0.7531 0.7561 1.1852 0.054 Uiso calc R 1 1 . .
H H55B 0.8709 0.7855 1.2158 0.054 Uiso calc R 1 1 . .
C C56 0.5662(3) 0.71637(12) 0.88991(17) 0.0447(7) Uani d . 1 1 . .
H H56A 0.5133 0.7362 0.8503 0.054 Uiso calc R 1 1 . .
H H56B 0.6294 0.7049 0.8723 0.054 Uiso calc R 1 1 . .
C C57 0.5046(3) 0.66932(13) 0.9078(2) 0.0606(9) Uani d . 1 1 . .
H H57A 0.5556 0.6519 0.9510 0.073 Uiso calc R 1 1 . .
H H57B 0.4378 0.6812 0.9213 0.073 Uiso calc R 1 1 . .
C C58 0.4657(4) 0.63036(15) 0.8457(2) 0.0718(11) Uani d . 1 1 . .
H H58A 0.5329 0.6150 0.8363 0.086 Uiso calc R 1 1 . .
H H58B 0.4220 0.6483 0.8006 0.086 Uiso calc R 1 1 . .
C C59 0.3923(4) 0.58741(17) 0.8626(3) 0.0835(13) Uani d . 1 1 . .
H H59A 0.3247 0.6030 0.8712 0.100 Uiso calc R 1 1 . .
H H59B 0.3661 0.5651 0.8191 0.100 Uiso calc R 1 1 . .
C C60 0.4499(5) 0.5553(2) 0.9268(4) 0.117(2) Uani d . 1 1 . .
H H60A 0.5198 0.5415 0.9206 0.176 Uiso calc R 1 1 . .
H H60B 0.4002 0.5271 0.9309 0.176 Uiso calc R 1 1 . .
H H60C 0.4677 0.5760 0.9713 0.176 Uiso calc R 1 1 . .
Cl Cl1A 0.0878(2) 0.84469(12) 1.18840(16) 0.0715(7) Uani d P 0.50 1 D 1
C C31A 0.1126(9) 0.8071(3) 1.1188(6) 0.044(2) Uani d P 0.50 1 D 1
H H31A 0.1085 0.7704 1.1300 0.053 Uiso calc PR 0.50 1 D 1
H H31B 0.0553 0.8144 1.0714 0.053 Uiso calc PR 0.50 1 D 1
C C34A 0.0121(3) 0.79050(14) 0.8823(2) 0.0607(11) Uani d PDU 0.689(6) 1 E 1
H H34A -0.0398 0.8100 0.8417 0.073 Uiso calc PR 0.689(6) 1 E 1
H H34B 0.0373 0.8138 0.9247 0.073 Uiso calc PR 0.689(6) 1 E 1
C C35A -0.0552(5) 0.7461(2) 0.9031(4) 0.0659(16) Uiso d PDU 0.689(6) 1 E 1
H H35A -0.1054 0.7591 0.9306 0.079 Uiso calc PR 0.689(6) 1 E 1
H H35B -0.0033 0.7205 0.9335 0.079 Uiso calc PR 0.689(6) 1 E 1
C C36A -0.1256(6) 0.7222(3) 0.8289(4) 0.090 Uiso d PDU 0.689(6) 1 E 1
H H36A -0.1704 0.6936 0.8383 0.135 Uiso calc PR 0.689(6) 1 E 1
H H36B -0.0745 0.7097 0.8024 0.135 Uiso calc PR 0.689(6) 1 E 1
H H36C -0.1761 0.7481 0.7995 0.135 Uiso calc PR 0.689(6) 1 E 1
C C43A 0.3050(6) 0.9326(3) 0.4853(4) 0.127(2) Uiso d PDU 0.472(7) 1 F 1
H H43A 0.3856 0.9416 0.4954 0.153 Uiso calc PR 0.472(7) 1 F 1
H H43B 0.2595 0.9618 0.4594 0.153 Uiso calc PR 0.472(7) 1 F 1
C C44A 0.2794(12) 0.8865(5) 0.4370(8) 0.127(2) Uiso d PDU 0.472(7) 1 F 1
H H44A 0.2976 0.8936 0.3916 0.191 Uiso calc PR 0.472(7) 1 F 1
H H44B 0.1990 0.8782 0.4255 0.191 Uiso calc PR 0.472(7) 1 F 1
H H44C 0.3246 0.8576 0.4623 0.191 Uiso calc PR 0.472(7) 1 F 1
C C49A 0.7135(4) 0.86634(16) 0.6609(2) 0.0706(12) Uani d PDU 0.450(6) 1 G 1
H H49A 0.6639 0.8965 0.6455 0.085 Uiso calc PR 0.450(6) 1 G 1
H H49B 0.7926 0.8778 0.6706 0.085 Uiso calc PR 0.450(6) 1 G 1
C C50A 0.6871(10) 0.8288(4) 0.6016(5) 0.067(3) Uiso d PDU 0.450(6) 1 G 1
H H50A 0.6066 0.8190 0.5896 0.081 Uiso calc PR 0.450(6) 1 G 1
H H50B 0.7331 0.7977 0.6182 0.081 Uiso calc PR 0.450(6) 1 G 1
C C51A 0.7109(10) 0.8501(4) 0.5314(6) 0.081(3) Uiso d PDU 0.450(6) 1 G 1
H H51A 0.6730 0.8274 0.4901 0.097 Uiso calc PR 0.450(6) 1 G 1
H H51B 0.7931 0.8476 0.5387 0.097 Uiso calc PR 0.450(6) 1 G 1
C C52A 0.6735(10) 0.9066(4) 0.5080(6) 0.090 Uiso d PDU 0.450(6) 1 G 1
H H52A 0.6942 0.9153 0.4639 0.135 Uiso calc PR 0.450(6) 1 G 1
H H52B 0.7115 0.9300 0.5476 0.135 Uiso calc PR 0.450(6) 1 G 1
H H52C 0.5916 0.9097 0.4978 0.135 Uiso calc PR 0.450(6) 1 G 1
Cl Cl1B 0.1283(3) 0.83185(18) 1.21844(16) 0.0998(12) Uani d P 0.50 1 D 2
C C31B 0.1278(9) 0.8330(5) 1.1283(6) 0.064(3) Uani d P 0.50 1 D 2
H H31C 0.0703 0.8085 1.1005 0.076 Uiso calc PR 0.50 1 D 2
H H31D 0.1036 0.8675 1.1083 0.076 Uiso calc PR 0.50 1 D 2
C C34B 0.0121(3) 0.79050(14) 0.8823(2) 0.0607(11) Uani d PD 0.311(6) 1 E 2
H H34C -0.0259 0.8203 0.8536 0.073 Uiso calc PR 0.311(6) 1 E 2
H H34D 0.0346 0.7995 0.9348 0.073 Uiso calc PR 0.311(6) 1 E 2
C C35B -0.0698(9) 0.7420(4) 0.8665(7) 0.048(3) Uiso d PDU 0.311(6) 1 E 2
H H35C -0.1485 0.7532 0.8597 0.057 Uiso calc PR 0.311(6) 1 E 2
H H35D -0.0670 0.7250 0.8210 0.057 Uiso calc PR 0.311(6) 1 E 2
C C36B -0.0356(13) 0.7063(6) 0.9274(8) 0.090 Uiso d PDU 0.311(6) 1 E 2
H H36D -0.0864 0.6768 0.9173 0.135 Uiso calc PR 0.311(6) 1 E 2
H H36E -0.0391 0.7232 0.9722 0.135 Uiso calc PR 0.311(6) 1 E 2
H H36F 0.0418 0.6949 0.9335 0.135 Uiso calc PR 0.311(6) 1 E 2
C C43B 0.3050(6) 0.9326(3) 0.4853(4) 0.127(2) Uiso d PDU 0.528(7) 1 F 2
H H43C 0.3844 0.9228 0.4920 0.153 Uiso calc PR 0.528(7) 1 F 2
H H43D 0.2567 0.9093 0.4484 0.153 Uiso calc PR 0.528(7) 1 F 2
C C44B 0.2891(8) 0.9820(3) 0.4571(5) 0.090 Uiso d PDU 0.528(7) 1 F 2
H H44D 0.3093 0.9833 0.4114 0.135 Uiso calc PR 0.528(7) 1 F 2
H H44E 0.3370 1.0057 0.4925 0.135 Uiso calc PR 0.528(7) 1 F 2
H H44F 0.2098 0.9918 0.4474 0.135 Uiso calc PR 0.528(7) 1 F 2
C C49B 0.7135(4) 0.86634(16) 0.6609(2) 0.0706(12) Uani d PD 0.550(6) 1 G 2
H H49C 0.7947 0.8651 0.6648 0.085 Uiso calc PR 0.550(6) 1 G 2
H H49D 0.6905 0.9027 0.6570 0.085 Uiso calc PR 0.550(6) 1 G 2
C C50B 0.6468(8) 0.8387(3) 0.5899(4) 0.071(2) Uiso d PDU 0.550(6) 1 G 2
H H50C 0.5697 0.8320 0.5926 0.085 Uiso calc PR 0.550(6) 1 G 2
H H50D 0.6830 0.8052 0.5886 0.085 Uiso calc PR 0.550(6) 1 G 2
C C51B 0.6360(7) 0.8667(4) 0.5159(5) 0.084(3) Uiso d PDU 0.550(6) 1 G 2
H H51C 0.5916 0.8455 0.4745 0.101 Uiso calc PR 0.550(6) 1 G 2
H H51D 0.5963 0.8996 0.5145 0.101 Uiso calc PR 0.550(6) 1 G 2
C C52B 0.7524(7) 0.8760(4) 0.5091(5) 0.090 Uiso d PDU 0.550(6) 1 G 2
H H52D 0.7460 0.8937 0.4630 0.135 Uiso calc PR 0.550(6) 1 G 2
H H52E 0.7908 0.8432 0.5098 0.135 Uiso calc PR 0.550(6) 1 G 2
H H52F 0.7959 0.8970 0.5501 0.135 Uiso calc PR 0.550(6) 1 G 2

loop_
_atom_site_aniso_label
_atom_site_aniso_U_11
_atom_site_aniso_U_22
_atom_site_aniso_U_33
_atom_site_aniso_U_12
_atom_site_aniso_U_13
_atom_site_aniso_U_23
Cl2 0.0748(6) 0.0417(4) 0.0787(6) 0.0165(4) 0.0400(5) 0.0154(4)
Cl3 0.0458(5) 0.1302(10) 0.1032(9) -0.0045(6) 0.0382(5) -0.0416(8)
Cl4 0.0657(5) 0.0534(5) 0.0494(5) 0.0192(4) 0.0145(4) 0.0145(4)
O1 0.0448(11) 0.0461(12) 0.0439(12) 0.0083(9) 0.0140(9) 0.0151(9)
O2 0.0321(9) 0.0751(15) 0.0379(11) 0.0007(10) 0.0183(8) 0.0154(10)
O3 0.0650(16) 0.0857(19) 0.0567(16) -0.0063(14) 0.0347(13) -0.0134(13)
O4 0.0454(10) 0.0477(11) 0.0271(10) -0.0056(9) 0.0191(8) -0.0060(8)
O5 0.0323(9) 0.0290(9) 0.0427(11) -0.0035(8) 0.0129(8) -0.0016(8)
O6 0.0375(12) 0.0437(13) 0.0898(19) 0.0023(10) 0.0099(11) 0.0081(12)
O7 0.0477(11) 0.0374(11) 0.0523(13) 0.0020(9) 0.0253(10) 0.0121(9)
O8 0.0304(9) 0.0561(12) 0.0397(11) -0.0098(9) 0.0179(8) -0.0037(9)
O9 0.0424(12) 0.0867(18) 0.0546(14) -0.0171(12) 0.0182(11) -0.0215(13)
O10 0.0383(11) 0.0534(13) 0.0516(13) -0.0091(10) 0.0055(9) 0.0080(10)
O11 0.0391(10) 0.0455(11) 0.0353(11) 0.0107(9) 0.0115(8) 0.0063(9)
O12 0.0608(14) 0.0762(17) 0.0515(14) 0.0352(13) 0.0251(11) 0.0118(12)
C1 0.0355(13) 0.0339(14) 0.0308(14) -0.0045(11) 0.0119(11) -0.0017(11)
C2 0.0355(13) 0.0352(14) 0.0296(14) -0.0012(11) 0.0068(10) 0.0063(11)
C3 0.0362(13) 0.0446(16) 0.0305(14) -0.0062(12) 0.0120(11) 0.0069(12)
C4 0.0299(12) 0.0458(16) 0.0331(14) -0.0067(12) 0.0139(11) 0.0024(12)
C5 0.0309(12) 0.0321(13) 0.0290(13) -0.0050(10) 0.0105(10) -0.0006(10)
C6 0.0328(12) 0.0330(14) 0.0297(13) -0.0032(11) 0.0133(10) 0.0015(11)
C7 0.0295(12) 0.0355(14) 0.0271(13) -0.0035(11) 0.0127(10) -0.0021(10)
C8 0.0246(11) 0.0329(13) 0.0257(12) -0.0012(10) 0.0094(9) -0.0014(10)
C9 0.0261(11) 0.0380(14) 0.0259(13) -0.0002(10) 0.0108(9) -0.0018(10)
C10 0.0298(12) 0.0356(14) 0.0317(14) -0.0009(11) 0.0107(10) -0.0091(11)
C11 0.0254(11) 0.0280(13) 0.0349(14) -0.0020(10) 0.0104(10) -0.0019(10)
C12 0.0245(11) 0.0348(13) 0.0255(12) 0.0018(10) 0.0100(9) 0.0010(10)
C13 0.0272(11) 0.0322(13) 0.0271(13) -0.0013(10) 0.0114(10) -0.0048(10)
C14 0.0282(12) 0.0328(13) 0.0287(13) 0.0006(10) 0.0109(10) 0.0037(10)
C15 0.0294(12) 0.0364(14) 0.0223(12) -0.0026(11) 0.0099(9) -0.0005(10)
C16 0.0376(13) 0.0365(14) 0.0259(13) -0.0020(11) 0.0124(10) 0.0017(11)
C17 0.0385(14) 0.0411(15) 0.0299(14) -0.0098(12) 0.0146(11) 0.0002(11)
C18 0.0276(12) 0.0501(16) 0.0273(13) -0.0076(12) 0.0130(10) -0.0027(12)
C19 0.0283(12) 0.0442(15) 0.0254(13) -0.0014(11) 0.0108(10) -0.0005(11)
C20 0.0259(11) 0.0374(14) 0.0282(13) -0.0065(11) 0.0106(10) 0.0008(11)
C21 0.0276(12) 0.0442(16) 0.0439(16) 0.0013(11) 0.0185(11) 0.0017(13)
C22 0.0291(12) 0.0408(15) 0.0395(15) 0.0087(11) 0.0153(11) 0.0051(12)
C23 0.0303(13) 0.0391(15) 0.0452(17) 0.0020(12) 0.0105(12) 0.0061(13)
C24 0.0329(13) 0.0423(16) 0.0414(16) 0.0036(12) 0.0043(12) 0.0008(13)
C25 0.0321(13) 0.0390(15) 0.0364(15) 0.0111(11) 0.0113(11) 0.0055(12)
C26 0.0289(12) 0.0354(14) 0.0396(15) 0.0073(11) 0.0141(11) 0.0030(12)
C27 0.0299(12) 0.0388(15) 0.0386(15) 0.0037(11) 0.0142(11) 0.0027(12)
C28 0.0380(13) 0.0356(14) 0.0373(15) 0.0054(12) 0.0156(11) 0.0052(12)
C29 0.060(2) 0.063(2) 0.048(2) 0.0076(17) 0.0150(16) 0.0269(17)
C30 0.0481(17) 0.071(2) 0.0404(18) 0.0142(17) 0.0257(15) 0.0192(16)
C32 0.0334(13) 0.0366(14) 0.0320(14) -0.0037(11) 0.0093(11) -0.0028(11)
C33 0.0373(14) 0.0352(15) 0.0464(17) -0.0051(12) 0.0095(12) -0.0010(12)
C37 0.0422(15) 0.0614(19) 0.0323(15) -0.0027(14) 0.0178(12) -0.0134(14)
C38 0.0394(15) 0.0352(15) 0.0447(17) 0.0004(12) 0.0155(12) -0.0013(12)
C39 0.0533(17) 0.0290(15) 0.061(2) -0.0003(13) 0.0213(15) 0.0009(13)
C40 0.0287(12) 0.0514(17) 0.0303(14) -0.0019(12) 0.0099(10) -0.0004(12)
C41 0.0470(17) 0.093(3) 0.0306(16) -0.0171(18) 0.0107(13) 0.0028(16)
C42 0.080(3) 0.128(4) 0.0312(19) -0.032(3) 0.0188(18) -0.018(2)
C45 0.072(2) 0.0436(18) 0.056(2) 0.0009(16) 0.0337(18) 0.0136(15)
C46 0.0342(14) 0.064(2) 0.0407(17) -0.0113(14) 0.0133(12) -0.0002(15)
C47 0.0348(16) 0.098(3) 0.070(2) -0.0168(18) 0.0225(16) -0.017(2)
C48 0.0555(18) 0.0491(18) 0.0482(18) 0.0004(15) 0.0275(15) -0.0046(14)
C53 0.064(2) 0.059(2) 0.069(3) -0.0237(19) -0.0126(19) 0.0152(19)
C54 0.0352(14) 0.0433(16) 0.0398(16) 0.0067(12) 0.0075(12) 0.0014(13)
C55 0.0470(16) 0.0475(17) 0.0371(16) 0.0128(14) 0.0084(13) 0.0033(13)
C56 0.0552(17) 0.0404(16) 0.0435(17) 0.0006(14) 0.0225(14) -0.0029(13)
C57 0.087(3) 0.0431(19) 0.056(2) -0.0094(18) 0.0287(19) -0.0064(16)
C58 0.098(3) 0.058(2) 0.060(2) -0.009(2) 0.025(2) -0.0034(19)
C59 0.105(3) 0.062(3) 0.072(3) -0.023(2) 0.009(2) 0.001(2)
C60 0.108(4) 0.088(4) 0.134(5) -0.027(3) 0.003(4) 0.031(3)
Cl1A 0.0656(16) 0.0933(18) 0.0697(19) 0.0057(13) 0.0418(13) -0.0174(15)
C31A 0.040(4) 0.056(5) 0.045(4) -0.001(4) 0.026(3) -0.006(4)
C34A 0.0429(17) 0.051(2) 0.093(3) -0.0074(15) 0.0276(18) 0.0000(19)
C49A 0.097(3) 0.073(3) 0.054(2) -0.022(2) 0.040(2) -0.0134(19)
Cl1B 0.082(2) 0.180(4) 0.0565(17) 0.013(2) 0.0493(15) 0.0147(18)
C31B 0.041(4) 0.114(9) 0.041(5) 0.006(6) 0.020(4) 0.010(6)
C34B 0.0429(17) 0.051(2) 0.093(3) -0.0074(15) 0.0276(18) 0.0000(19)
C49B 0.097(3) 0.073(3) 0.054(2) -0.022(2) 0.040(2) -0.0134(19)

loop_
_atom_type_symbol
_atom_type_description
_atom_type_scat_dispersion_real
_atom_type_scat_dispersion_imag
_atom_type_scat_source
C C 0.0033 0.0016 'International Tables Vol C Tables 4.2.6.8 and 6.1.1.4'
H H 0.0000 0.0000 'International Tables Vol C Tables 4.2.6.8 and 6.1.1.4'
O O 0.0106 0.0060 'International Tables Vol C Tables 4.2.6.8 and 6.1.1.4'
Cl Cl 0.1484 0.1585 'International Tables Vol C Tables 4.2.6.8 and 6.1.1.4'

loop_
_geom_angle_atom_site_label_1
_geom_angle_atom_site_label_2
_geom_angle_atom_site_label_3
_geom_angle
C2 O1 C29 118.3(2)
C30 O2 C4 119.1(2)
C9 O4 C37 117.6(2)
C38 O5 C11 117.9(2)
C16 O7 C45 117.3(2)
C46 O8 C18 119.3(2)
C23 O10 C53 117.4(3)
C54 O11 C25 116.7(2)
C6 C1 C2 118.0(2)
C6 C1 C28 120.6(2)
C2 C1 C28 121.2(2)
O1 C2 C3 123.0(2)
O1 C2 C1 116.6(2)
C3 C2 C1 120.3(2)
C4 C3 C2 119.0(2)
C4 C3 H3 120.5
C2 C3 H3 120.5
C3 C4 C5 123.6(2)
C3 C4 O2 118.0(2)
C5 C4 O2 118.1(2)
C4 C5 C6 115.2(2)
C4 C5 C7 123.4(2)
C6 C5 C7 121.2(2)
C1 C6 C5 123.8(2)
C1 C6 H6 118.1
C5 C6 H6 118.1
C5 C7 C8 111.7(2)
C5 C7 C32 110.8(2)
C8 C7 C32 113.3(2)
C5 C7 H7 106.9
C8 C7 H7 106.9
C32 C7 H7 106.9
C13 C8 C9 117.9(2)
C13 C8 C7 123.5(2)
C9 C8 C7 118.6(2)
O4 C9 C10 123.7(2)
O4 C9 C8 115.7(2)
C10 C9 C8 120.6(2)
C11 C10 C9 118.7(2)
C11 C10 H10 120.6
C9 C10 H10 120.6
C10 C11 C12 123.8(2)
C10 C11 O5 117.0(2)
C12 C11 O5 119.1(2)
C11 C12 C13 115.3(2)
C11 C12 C14 120.5(2)
C13 C12 C14 124.2(2)
C8 C13 C12 123.6(2)
C8 C13 H13 118.2
C12 C13 H13 118.2
C12 C14 C15 112.3(2)
C12 C14 C40 113.7(2)
C15 C14 C40 108.9(2)
C12 C14 H14 107.2
C15 C14 H14 107.2
C40 C14 H14 107.2
C20 C15 C16 118.3(2)
C20 C15 C14 120.4(2)
C16 C15 C14 121.0(2)
O7 C16 C17 123.6(2)
O7 C16 C15 116.3(2)
C17 C16 C15 120.0(2)
C18 C17 C16 119.0(2)
C18 C17 H17 120.5
C16 C17 H17 120.5
C17 C18 C19 123.6(2)
C17 C18 O8 118.6(2)
C19 C18 O8 117.4(2)
C18 C19 C20 115.9(2)
C18 C19 C21 123.6(2)
C20 C19 C21 120.0(2)
C15 C20 C19 123.1(2)
C15 C20 H20 118.4
C19 C20 H20 118.4
C22 C21 C19 110.7(2)
C22 C21 C48 115.4(2)
C19 C21 C48 110.0(2)
C22 C21 H21 106.8
C19 C21 H21 106.8
C48 C21 H21 106.8
C27 C22 C23 117.7(3)
C27 C22 C21 123.8(3)
C23 C22 C21 118.5(2)
O10 C23 C24 123.2(3)
O10 C23 C22 115.6(2)
C24 C23 C22 121.1(3)
C25 C24 C23 118.3(3)
C25 C24 H24 120.9
C23 C24 H24 120.9
C24 C25 C26 124.2(3)
C24 C25 O11 116.7(3)
C26 C25 O11 119.1(2)
C25 C26 C27 115.7(2)
C25 C26 C28 119.9(2)
C27 C26 C28 124.4(3)
C22 C27 C26 123.0(3)
C22 C27 H27 118.5
C26 C27 H27 118.5
C26 C28 C1 111.2(2)
C26 C28 C56 115.3(2)
C1 C28 C56 110.2(2)
C26 C28 H28 106.5
C1 C28 H28 106.5
C56 C28 H28 106.5
O1 C29 H29A 109.5
O1 C29 H29B 109.5
H29A C29 H29B 109.5
O1 C29 H29C 109.5
H29A C29 H29C 109.5
H29B C29 H29C 109.5
O3 C30 O2 125.7(3)
O3 C30 C31B 116.3(5)
O2 C30 C31B 116.9(5)
O3 C30 C31A 133.8(4)
O2 C30 C31A 99.7(4)
C33 C32 C7 113.1(2)
C33 C32 H32A 109.0
C7 C32 H32A 109.0
C33 C32 H32B 109.0
C7 C32 H32B 109.0
H32A C32 H32B 107.8
C32 C33 C34A 113.7(2)
C32 C33 H33A 108.8
C34A C33 H33A 108.8
C32 C33 H33B 108.8
C34A C33 H33B 108.8
H33A C33 H33B 107.7
O4 C37 H37A 109.5
O4 C37 H37B 109.5
H37A C37 H37B 109.5
O4 C37 H37C 109.5
H37A C37 H37C 109.5
H37B C37 H37C 109.5
O6 C38 O5 124.8(3)
O6 C38 C39 127.1(3)
O5 C38 C39 108.1(2)
C38 C39 Cl2 111.0(2)
C38 C39 H39A 109.4
Cl2 C39 H39A 109.4
C38 C39 H39B 109.4
Cl2 C39 H39B 109.4
H39A C39 H39B 108.0
C41 C40 C14 113.9(2)
C41 C40 H40A 108.8
C14 C40 H40A 108.8
C41 C40 H40B 108.8
C14 C40 H40B 108.8
H40A C40 H40B 107.7
C42 C41 C40 113.5(3)
C42 C41 H41A 108.9
C40 C41 H41A 108.9
C42 C41 H41B 108.9
C40 C41 H41B 108.9
H41A C41 H41B 107.7
C43A C42 C41 118.0(4)
C43A C42 H42A 107.8
C41 C42 H42A 107.8
C43A C42 H42B 107.8
C41 C42 H42B 107.8
H42A C42 H42B 107.1
O7 C45 H45A 109.5
O7 C45 H45B 109.5
H45A C45 H45B 109.5
O7 C45 H45C 109.5
H45A C45 H45C 109.5
H45B C45 H45C 109.5
O9 C46 O8 125.9(3)
O9 C46 C47 121.7(3)
O8 C46 C47 112.4(3)
C46 C47 Cl3 115.5(2)
C46 C47 H47A 108.4
Cl3 C47 H47A 108.4
C46 C47 H47B 108.4
Cl3 C47 H47B 108.4
H47A C47 H47B 107.5
C21 C48 C49A 112.2(3)
C21 C48 H48A 109.2
C49A C48 H48A 109.2
C21 C48 H48B 109.2
C49A C48 H48B 109.2
H48A C48 H48B 107.9
O10 C53 H53A 109.5
O10 C53 H53B 109.5
H53A C53 H53B 109.5
O10 C53 H53C 109.5
H53A C53 H53C 109.5
H53B C53 H53C 109.5
O12 C54 O11 124.1(3)
O12 C54 C55 127.4(3)
O11 C54 C55 108.4(2)
C54 C55 Cl4 111.9(2)
C54 C55 H55A 109.2
Cl4 C55 H55A 109.2
C54 C55 H55B 109.2
Cl4 C55 H55B 109.2
H55A C55 H55B 107.9
C57 C56 C28 111.5(2)
C57 C56 H56A 109.3
C28 C56 H56A 109.3
C57 C56 H56B 109.3
C28 C56 H56B 109.3
H56A C56 H56B 108.0
C58 C57 C56 114.9(3)
C58 C57 H57A 108.5
C56 C57 H57A 108.5
C58 C57 H57B 108.5
C56 C57 H57B 108.5
H57A C57 H57B 107.5
C57 C58 C59 113.0(3)
C57 C58 H58A 109.0
C59 C58 H58A 109.0
C57 C58 H58B 109.0
C59 C58 H58B 109.0
H58A C58 H58B 107.8
C60 C59 C58 114.8(4)
C60 C59 H59A 108.6
C58 C59 H59A 108.6
C60 C59 H59B 108.6
C58 C59 H59B 108.6
H59A C59 H59B 107.6
C59 C60 H60A 109.5
C59 C60 H60B 109.5
H60A C60 H60B 109.5
C59 C60 H60C 109.5
H60A C60 H60C 109.5
H60B C60 H60C 109.5
C30 C31A Cl1A 107.5(5)
C30 C31A H31A 110.2
Cl1A C31A H31A 110.2
C30 C31A H31B 110.2
Cl1A C31A H31B 110.2
H31A C31A H31B 108.5
C33 C34A C35A 115.9(3)
C33 C34A H34A 108.3
C35A C34A H34A 108.3
C33 C34A H34B 108.3
C35A C34A H34B 108.3
H34A C34A H34B 107.4
C34A C35A C36A 105.3(5)
C34A C35A H35A 110.7
C36A C35A H35A 110.7
C34A C35A H35B 110.7
C36A C35A H35B 110.7
H35A C35A H35B 108.8
C35A C36A H36A 109.5
C35A C36A H36B 109.5
H36A C36A H36B 109.5
C35A C36A H36C 109.5
H36A C36A H36C 109.5
H36B C36A H36C 109.5
C42 C43A C44A 112.2(8)
C42 C43A H43A 109.2
C44A C43A H43A 109.2
C42 C43A H43B 109.2
C44A C43A H43B 109.2
H43A C43A H43B 107.9
C43A C44A H44A 109.5
C43A C44A H44B 109.5
H44A C44A H44B 109.5
C43A C44A H44C 109.5
H44A C44A H44C 109.5
H44B C44A H44C 109.5
C50A C49A C48 111.8(5)
C50A C49A H49A 109.3
C48 C49A H49A 109.3
C50A C49A H49B 109.3
C48 C49A H49B 109.3
H49A C49A H49B 107.9
C49A C50A C51A 111.8(7)
C49A C50A H50A 109.3
C51A C50A H50A 109.3
C49A C50A H50B 109.3
C51A C50A H50B 109.3
H50A C50A H50B 107.9
C50A C51A C52A 117.7(9)
C50A C51A H51A 107.9
C52A C51A H51A 107.9
C50A C51A H51B 107.9
C52A C51A H51B 107.9
H51A C51A H51B 107.2
C51A C52A H52A 109.5
C51A C52A H52B 109.5
H52A C52A H52B 109.5
C51A C52A H52C 109.5
H52A C52A H52C 109.5
H52B C52A H52C 109.5
C30 C31B Cl1B 116.4(7)
C30 C31B H31C 108.2
Cl1B C31B H31C 108.2
C30 C31B H31D 108.2
Cl1B C31B H31D 108.2
H31C C31B H31D 107.3
C36B C35B H35C 109.7
C36B C35B H35D 109.7
H35C C35B H35D 108.2
C35B C36B H36D 109.5
C35B C36B H36E 109.5
H36D C36B H36E 109.5
C35B C36B H36F 109.5
H36D C36B H36F 109.5
H36E C36B H36F 109.5
H44D C44B H44E 109.5
H44D C44B H44F 109.5
H44E C44B H44F 109.5
C51B C50B H50C 108.0
C51B C50B H50D 108.0
H50C C50B H50D 107.2
C52B C51B C50B 109.2(8)
C52B C51B H51C 109.8
C50B C51B H51C 109.8
C52B C51B H51D 109.8
C50B C51B H51D 109.8
H51C C51B H51D 108.3
C51B C52B H52D 109.5
C51B C52B H52E 109.5
H52D C52B H52E 109.5
C51B C52B H52F 109.5
H52D C52B H52F 109.5
H52E C52B H52F 109.5

loop_
_geom_bond_atom_site_label_1
_geom_bond_atom_site_label_2
_geom_bond_distance
Cl2 C39 1.762(3)
Cl3 C47 1.747(4)
Cl4 C55 1.755(3)
O1 C2 1.373(3)
O1 C29 1.424(4)
O2 C30 1.347(4)
O2 C4 1.413(3)
O3 C30 1.181(4)
O4 C9 1.370(3)
O4 C37 1.429(3)
O5 C38 1.349(3)
O5 C11 1.415(3)
O6 C38 1.189(3)
O7 C16 1.366(3)
O7 C45 1.427(3)
O8 C46 1.339(4)
O8 C18 1.418(3)
O9 C46 1.191(4)
O10 C23 1.373(3)
O10 C53 1.409(4)
O11 C54 1.358(3)
O11 C25 1.417(3)
O12 C54 1.187(3)
C1 C6 1.389(4)
C1 C2 1.397(4)
C1 C28 1.523(4)
C2 C3 1.387(4)
C3 C4 1.385(4)
C3 H3 0.9500
C4 C5 1.385(4)
C5 C6 1.400(3)
C5 C7 1.516(4)
C6 H6 0.9500
C7 C8 1.524(3)
C7 C32 1.546(4)
C7 H7 1.0000
C8 C13 1.395(3)
C8 C9 1.401(3)
C9 C10 1.387(4)
C10 C11 1.382(3)
C10 H10 0.9500
C11 C12 1.390(3)
C12 C13 1.396(3)
C12 C14 1.522(3)
C13 H13 0.9500
C14 C15 1.527(3)
C14 C40 1.538(4)
C14 H14 1.0000
C15 C20 1.380(4)
C15 C16 1.406(4)
C16 C17 1.395(4)
C17 C18 1.375(4)
C17 H17 0.9500
C18 C19 1.380(4)
C19 C20 1.406(3)
C19 C21 1.525(4)
C20 H20 0.9500
C21 C22 1.510(4)
C21 C48 1.527(4)
C21 H21 1.0000
C22 C27 1.400(4)
C22 C23 1.404(4)
C23 C24 1.387(4)
C24 C25 1.383(4)
C24 H24 0.9500
C25 C26 1.385(4)
C26 C27 1.404(4)
C26 C28 1.519(4)
C27 H27 0.9500
C28 C56 1.544(4)
C28 H28 1.0000
C29 H29A 0.9800
C29 H29B 0.9800
C29 H29C 0.9800
C30 C31B 1.473(11)
C30 C31A 1.594(10)
C32 C33 1.525(4)
C32 H32A 0.9900
C32 H32B 0.9900
C33 C34A 1.536(4)
C33 H33A 0.9900
C33 H33B 0.9900
C37 H37A 0.9800
C37 H37B 0.9800
C37 H37C 0.9800
C38 C39 1.512(4)
C39 H39A 0.9900
C39 H39B 0.9900
C40 C41 1.517(4)
C40 H40A 0.9900
C40 H40B 0.9900
C41 C42 1.514(5)
C41 H41A 0.9900
C41 H41B 0.9900
C42 C43A 1.484(8)
C42 H42A 0.9900
C42 H42B 0.9900
C45 H45A 0.9800
C45 H45B 0.9800
C45 H45C 0.9800
C46 C47 1.514(4)
C47 H47A 0.9900
C47 H47B 0.9900
C48 C49A 1.534(5)
C48 H48A 0.9900
C48 H48B 0.9900
C53 H53A 0.9800
C53 H53B 0.9800
C53 H53C 0.9800
C54 C55 1.495(4)
C55 H55A 0.9900
C55 H55B 0.9900
C56 C57 1.542(5)
C56 H56A 0.9900
C56 H56B 0.9900
C57 C58 1.532(5)
C57 H57A 0.9900
C57 H57B 0.9900
C58 C59 1.543(6)
C58 H58A 0.9900
C58 H58B 0.9900
C59 C60 1.486(7)
C59 H59A 0.9900
C59 H59B 0.9900
C60 H60A 0.9800
C60 H60B 0.9800
C60 H60C 0.9800
Cl1A C31A 1.758(9)
C31A H31A 0.9900
C31A H31B 0.9900
C34A C35A 1.552(7)
C34A H34A 0.9900
C34A H34B 0.9900
C35A C36A 1.561(9)
C35A H35A 0.9900
C35A H35B 0.9900
C36A H36A 0.9800
C36A H36B 0.9800
C36A H36C 0.9800
C43A C44A 1.497(12)
C43A H43A 0.9900
C43A H43B 0.9900
C44A H44A 0.9800
C44A H44B 0.9800
C44A H44C 0.9800
C49A C50A 1.464(9)
C49A H49A 0.9900
C49A H49B 0.9900
C50A C51A 1.564(12)
C50A H50A 0.9900
C50A H50B 0.9900
C51A C52A 1.576(12)
C51A H51A 0.9900
C51A H51B 0.9900
C52A H52A 0.9800
C52A H52B 0.9800
C52A H52C 0.9800
Cl1B C31B 1.727(10)
C31B H31C 0.9900
C31B H31D 0.9900
C35B C36B 1.456(14)
C35B H35C 0.9900
C35B H35D 0.9900
C36B H36D 0.9800
C36B H36E 0.9800
C36B H36F 0.9800
C44B H44D 0.9800
C44B H44E 0.9800
C44B H44F 0.9800
C50B C51B 1.565(10)
C50B H50C 0.9900
C50B H50D 0.9900
C51B C52B 1.509(11)
C51B H51C 0.9900
C51B H51D 0.9900
C52B H52D 0.9800
C52B H52E 0.9800
C52B H52F 0.9800

loop_
_geom_torsion_atom_site_label_1
_geom_torsion_atom_site_label_2
_geom_torsion_atom_site_label_3
_geom_torsion_atom_site_label_4
_geom_torsion
C29 O1 C2 C3 10.5(4)
C29 O1 C2 C1 -168.7(3)
C6 C1 C2 O1 179.9(2)
C28 C1 C2 O1 4.9(4)
C6 C1 C2 C3 0.7(4)
C28 C1 C2 C3 -174.3(3)
O1 C2 C3 C4 -178.4(3)
C1 C2 C3 C4 0.7(4)
C2 C3 C4 C5 -0.8(4)
C2 C3 C4 O2 172.6(3)
C30 O2 C4 C3 63.4(4)
C30 O2 C4 C5 -122.8(3)
C3 C4 C5 C6 -0.7(4)
O2 C4 C5 C6 -174.1(2)
C3 C4 C5 C7 175.0(2)
O2 C4 C5 C7 1.6(4)
C2 C1 C6 C5 -2.3(4)
C28 C1 C6 C5 172.8(2)
C4 C5 C6 C1 2.3(4)
C7 C5 C6 C1 -173.5(2)
C4 C5 C7 C8 125.9(3)
C6 C5 C7 C8 -58.6(3)
C4 C5 C7 C32 -106.7(3)
C6 C5 C7 C32 68.7(3)
C5 C7 C8 C13 102.2(3)
C32 C7 C8 C13 -23.8(3)
C5 C7 C8 C9 -79.0(3)
C32 C7 C8 C9 155.0(2)
C37 O4 C9 C10 8.6(4)
C37 O4 C9 C8 -171.2(2)
C13 C8 C9 O4 178.7(2)
C7 C8 C9 O4 -0.2(3)
C13 C8 C9 C10 -1.0(4)
C7 C8 C9 C10 -179.9(2)
O4 C9 C10 C11 -179.4(2)
C8 C9 C10 C11 0.3(4)
C9 C10 C11 C12 1.3(4)
C9 C10 C11 O5 -175.4(2)
C38 O5 C11 C10 -92.6(3)
C38 O5 C11 C12 90.5(3)
C10 C11 C12 C13 -2.0(4)
O5 C11 C12 C13 174.6(2)
C10 C11 C12 C14 177.0(2)
O5 C11 C12 C14 -6.4(3)
C9 C8 C13 C12 0.3(4)
C7 C8 C13 C12 179.1(2)
C11 C12 C13 C8 1.2(3)
C14 C12 C13 C8 -177.8(2)
C11 C12 C14 C15 75.8(3)
C13 C12 C14 C15 -105.3(3)
C11 C12 C14 C40 -160.0(2)
C13 C12 C14 C40 18.9(3)
C12 C14 C15 C20 58.4(3)
C40 C14 C15 C20 -68.4(3)
C12 C14 C15 C16 -128.4(2)
C40 C14 C15 C16 104.8(3)
C45 O7 C16 C17 12.5(4)
C45 O7 C16 C15 -166.6(3)
C20 C15 C16 O7 179.1(2)
C14 C15 C16 O7 5.8(4)
C20 C15 C16 C17 -0.1(4)
C14 C15 C16 C17 -173.4(2)
O7 C16 C17 C18 -177.7(2)
C15 C16 C17 C18 1.4(4)
C16 C17 C18 C19 -0.7(4)
C16 C17 C18 O8 172.3(2)
C46 O8 C18 C17 73.0(3)
C46 O8 C18 C19 -113.6(3)
C17 C18 C19 C20 -1.3(4)
O8 C18 C19 C20 -174.3(2)
C17 C18 C19 C21 171.5(3)
O8 C18 C19 C21 -1.5(4)
C16 C15 C20 C19 -2.0(4)
C14 C15 C20 C19 171.3(2)
C18 C19 C20 C15 2.7(4)
C21 C19 C20 C15 -170.4(2)
C18 C19 C21 C22 129.7(3)
C20 C19 C21 C22 -57.8(3)
C18 C19 C21 C48 -101.6(3)
C20 C19 C21 C48 70.9(3)
C19 C21 C22 C27 105.4(3)
C48 C21 C22 C27 -20.3(4)
C19 C21 C22 C23 -75.4(3)
C48 C21 C22 C23 158.9(2)
C53 O10 C23 C24 14.6(4)
C53 O10 C23 C22 -166.4(3)
C27 C22 C23 O10 178.7(2)
C21 C22 C23 O10 -0.5(4)
C27 C22 C23 C24 -2.3(4)
C21 C22 C23 C24 178.5(2)
O10 C23 C24 C25 -178.6(2)
C22 C23 C24 C25 2.5(4)
C23 C24 C25 C26 -0.9(4)
C23 C24 C25 O11 -178.8(2)
C54 O11 C25 C24 -91.2(3)
C54 O11 C25 C26 90.8(3)
C24 C25 C26 C27 -0.9(4)
O11 C25 C26 C27 177.0(2)
C24 C25 C26 C28 178.0(2)
O11 C25 C26 C28 -4.1(4)
C23 C22 C27 C26 0.4(4)
C21 C22 C27 C26 179.7(2)
C25 C26 C27 C22 1.1(4)
C28 C26 C27 C22 -177.7(2)
C25 C26 C28 C1 74.2(3)
C27 C26 C28 C1 -107.0(3)
C25 C26 C28 C56 -159.5(2)
C27 C26 C28 C56 19.3(4)
C6 C1 C28 C26 59.0(3)
C2 C1 C28 C26 -126.1(3)
C6 C1 C28 C56 -70.1(3)
C2 C1 C28 C56 104.8(3)
C4 O2 C30 O3 6.3(5)
C4 O2 C30 C31B 173.9(6)
C4 O2 C30 C31A -164.8(4)
C5 C7 C32 C33 67.3(3)
C8 C7 C32 C33 -166.2(2)
C7 C32 C33 C34A 69.2(3)
C11 O5 C38 O6 -2.1(4)
C11 O5 C38 C39 176.1(2)
O6 C38 C39 Cl2 -35.2(4)
O5 C38 C39 Cl2 146.7(2)
C12 C14 C40 C41 175.2(2)
C15 C14 C40 C41 -58.8(3)
C14 C40 C41 C42 177.8(3)
C40 C41 C42 C43A -170.1(4)
C18 O8 C46 O9 -3.6(5)
C18 O8 C46 C47 175.7(3)
O9 C46 C47 Cl3 -174.7(3)
O8 C46 C47 Cl3 5.9(4)
C22 C21 C48 C49A -172.4(3)
C19 C21 C48 C49A 61.5(3)
C25 O11 C54 O12 -3.1(4)
C25 O11 C54 C55 175.5(2)
O12 C54 C55 Cl4 -16.3(4)
O11 C54 C55 Cl4 165.2(2)
C26 C28 C56 C57 175.6(3)
C1 C28 C56 C57 -57.5(3)
C28 C56 C57 C58 -174.5(3)
C56 C57 C58 C59 -173.0(4)
C57 C58 C59 C60 -62.1(6)
O3 C30 C31A Cl1A 25.1(9)
O2 C30 C31A Cl1A -164.9(5)
C31B C30 C31A Cl1A -31.5(12)
C32 C33 C34A C35A -174.4(4)
C33 C34A C35A C36A -76.9(5)
C41 C42 C43A C44A 160.2(7)
C21 C48 C49A C50A 169.0(6)
C48 C49A C50A C51A -176.2(7)
C49A C50A C51A C52A -42.7(13)
O3 C30 C31B Cl1B -39.3(10)
O2 C30 C31B Cl1B 151.9(6)
C31A C30 C31B Cl1B 98.5(19)
